data_4113078
loop_
_publ_author_name
'Mar\'ia Alonso'
'M. Esther Garc\'ia'
'Miguel A. Ruiz'
'Hayrullo Hamidov'
'John C. Jeffery'

_publ_section_title
;
 Chemistry of the Phosphinidene Oxide Ligand
;
_journal_name_full 'Journal of the American Chemical Society'
_journal_page_first 13610
_journal_page_last 13611
_journal_paper_doi 10.1021/ja045487g
_journal_volume 126
_journal_year 2004
_chemical_formula_sum 'C32 H39 Mo O4 P'
_chemical_formula_weight 614.54
_chemical_name_systematic
; 
 ? 
;
_space_group_IT_number 61
_symmetry_cell_setting orthorhombic
_symmetry_space_group_name_Hall '-P 2ac 2ab'
_symmetry_space_group_name_H-M 'P b c a'
_atom_sites_solution_hydrogens geom
_atom_sites_solution_primary direct
_atom_sites_solution_secondary difmap
_audit_creation_method SHELXL-97
_cell_angle_alpha 90.00
_cell_angle_beta 90.00
_cell_angle_gamma 90.00
_cell_formula_units_Z 8
_cell_length_a 17.1829(15)
_cell_length_b 13.0958(11)
_cell_length_c 27.663(2)
_cell_measurement_reflns_used 268
_cell_measurement_temperature 173(2)
_cell_measurement_theta_max 21.63
_cell_measurement_theta_min 2.83
_cell_volume 6224.8(9)
_computing_cell_refinement 'SAINT (Bruker, 2001)'
_computing_data_collection 'SMART (Bruker, 2001)'
_computing_data_reduction 'SHELXTL (Bruker, 2001)'
_computing_molecular_graphics 'SHELXTL (Bruker, 2001)'
_computing_publication_material 'SHELXTL (Bruker, 2001)'
_computing_structure_refinement 'SHELXTL (Bruker, 2001)'
_computing_structure_solution 'SHELXTL (Bruker, 2001)'
_diffrn_ambient_temperature 173(2)
_diffrn_measured_fraction_theta_full 0.995
_diffrn_measured_fraction_theta_max 0.995
_diffrn_measurement_device_type 'CCd Area Detector'
_diffrn_measurement_method 'Frames, each covering 0.3 \% in \f or \w'
_diffrn_radiation_monochromator graphite
_diffrn_radiation_source 'fine-focus sealed tube'
_diffrn_radiation_type MoK\a
_diffrn_radiation_wavelength 0.71073
_diffrn_reflns_av_R_equivalents 0.1215
_diffrn_reflns_av_sigmaI/netI 0.1646
_diffrn_reflns_limit_h_max 16
_diffrn_reflns_limit_h_min -22
_diffrn_reflns_limit_k_max 15
_diffrn_reflns_limit_k_min -17
_diffrn_reflns_limit_l_max 35
_diffrn_reflns_limit_l_min -25
_diffrn_reflns_number 18694
_diffrn_reflns_theta_full 27.52
_diffrn_reflns_theta_max 27.52
_diffrn_reflns_theta_min 2.79
_exptl_absorpt_coefficient_mu 0.505
_exptl_absorpt_correction_T_max 1.000
_exptl_absorpt_correction_T_min 0.562
_exptl_absorpt_correction_type multi-scan
_exptl_absorpt_process_details 'SADABS (Sheldrick, 2001)'
_exptl_crystal_colour Red
_exptl_crystal_density_diffrn 1.311
_exptl_crystal_density_meas ?
_exptl_crystal_description Block
_exptl_crystal_F_000 2560
_exptl_crystal_size_max 0.15
_exptl_crystal_size_mid 0.1
_exptl_crystal_size_min 0.1
_refine_diff_density_max 0.523
_refine_diff_density_min -0.480
_refine_diff_density_rms 0.089
_refine_ls_extinction_method none
_refine_ls_goodness_of_fit_ref 0.944
_refine_ls_hydrogen_treatment mixed
_refine_ls_matrix_type full
_refine_ls_number_parameters 412
_refine_ls_number_reflns 7123
_refine_ls_number_restraints 105
_refine_ls_restrained_S_all 0.954
_refine_ls_R_factor_all 0.1836
_refine_ls_R_factor_gt 0.0651
_refine_ls_shift/su_max 0.840
_refine_ls_shift/su_mean 0.017
_refine_ls_structure_factor_coef Fsqd
_refine_ls_weighting_details 'calc w=1/[\s^2^(Fo^2^)+(0.0454P)^2^+0.0000P] where P=(Fo^2^+2Fc^2^)/3'
_refine_ls_weighting_scheme calc
_refine_ls_wR_factor_gt 0.1084
_refine_ls_wR_factor_ref 0.1428
_reflns_number_gt 3146
_reflns_number_total 7123
_reflns_threshold_expression >2sigma(I)
_cod_data_source_file ja045487gsi20040913_073127.cif
_cod_data_source_block e111
_cod_depositor_comments
;
The following automatic conversions were performed:

'_exptl_crystal_density_meas' value 'none' was changed to '?' - the
value is perceived as not measured.

Automatic conversion script
Id: cif_fix_values 3008 2015-01-20 13:52:24Z robertas 
;
_cod_database_code 4113078

loop_
_symmetry_equiv_pos_as_xyz
'x, y, z'
'-x+1/2, -y, z+1/2'
'-x, y+1/2, -z+1/2'
'x+1/2, -y+1/2, -z'
'-x, -y, -z'
'x-1/2, y, -z-1/2'
'x, -y-1/2, z-1/2'
'-x-1/2, y-1/2, z'

loop_
_atom_site_label
_atom_site_type_symbol
_atom_site_fract_x
_atom_site_fract_y
_atom_site_fract_z
_atom_site_U_iso_or_equiv
_atom_site_adp_type
_atom_site_occupancy
_atom_site_symmetry_multiplicity
_atom_site_calc_flag
_atom_site_refinement_flags
_atom_site_disorder_assembly
_atom_site_disorder_group
Mo1 Mo 1.12678(3) 0.75987(3) 0.101997(19) 0.03699(16) Uani 1 1 d . . .
C1 C 1.2060(3) 0.8367(4) 0.1389(3) 0.0525(19) Uani 1 1 d . . .
O1 O 1.2507(2) 0.8798(3) 0.16159(19) 0.0743(15) Uani 1 1 d . . .
C2 C 1.1623(3) 0.8460(4) 0.0489(3) 0.0558(18) Uani 1 1 d . . .
O2 O 1.1842(3) 0.8975(3) 0.0174(2) 0.0870(17) Uani 1 1 d . . .
C11 C 1.1673(7) 0.5995(5) 0.1300(4) 0.082(3) Uani 1 1 d . . .
H11 H 1.2074 0.5945 0.1535 0.098 Uiso 1 1 calc R . .
C12 C 1.1791(4) 0.5994(4) 0.0831(4) 0.061(2) Uani 1 1 d . . .
H12 H 1.2282 0.5939 0.0675 0.073 Uiso 1 1 calc R . .
C13 C 1.1072(8) 0.6090(4) 0.0603(3) 0.092(3) Uani 1 1 d . . .
H13 H 1.0970 0.6122 0.0266 0.110 Uiso 1 1 calc R . .
C14 C 1.0521(4) 0.6128(5) 0.0990(6) 0.109(5) Uani 1 1 d . . .
H14 H 0.9971 0.6183 0.0962 0.131 Uiso 1 1 calc R . .
C15 C 1.0935(8) 0.6072(5) 0.1400(5) 0.108(5) Uani 1 1 d . . .
H15 H 1.0721 0.6085 0.1717 0.130 Uiso 1 1 calc R . .
P3 P 1.03061(8) 0.86439(10) 0.11881(6) 0.0329(4) Uani 1 1 d . . .
O3 O 1.01436(17) 0.9895(2) 0.11250(14) 0.0353(10) Uani 1 1 d . . .
O4 O 1.1358(2) 1.0472(3) 0.12858(19) 0.0714(15) Uani 1 1 d . . .
C71 C 1.0389(3) 1.1649(4) 0.1030(2) 0.0345(13) Uani 1 1 d . . .
C72 C 0.9646(3) 1.1800(4) 0.0850(2) 0.0540(19) Uani 1 1 d . . .
H72 H 0.9310 1.1233 0.0803 0.065 Uiso 1 1 calc R . .
C73 C 0.9392(4) 1.2767(4) 0.0738(3) 0.074(2) Uani 1 1 d . . .
H73 H 0.8880 1.2865 0.0616 0.089 Uiso 1 1 calc R . .
C74 C 0.9877(4) 1.3596(4) 0.0803(2) 0.062(2) Uani 1 1 d . . .
H74 H 0.9697 1.4265 0.0731 0.074 Uiso 1 1 calc R . .
C75 C 1.0627(4) 1.3452(4) 0.0974(2) 0.0562(18) Uani 1 1 d . . .
H75 H 1.0963 1.4020 0.1017 0.067 Uiso 1 1 calc R . .
C76 C 1.0882(3) 1.2486(4) 0.1080(2) 0.0424(14) Uani 1 1 d . . .
H76 H 1.1401 1.2386 0.1188 0.051 Uiso 1 1 calc R . .
C77 C 1.0702(3) 1.0649(4) 0.1151(2) 0.0412(15) Uani 1 1 d . . .
C31 C 0.9358(3) 0.8218(4) 0.1411(2) 0.0274(13) Uani 1 1 d . . .
C32 C 0.8812(3) 0.7815(4) 0.10809(19) 0.0334(13) Uani 1 1 d D A .
C33 C 0.8288(3) 0.7082(4) 0.1255(2) 0.0419(15) Uani 1 1 d . . .
H33 H 0.7933 0.6778 0.1035 0.050 Uiso 1 1 calc R . .
C34 C 0.8268(3) 0.6779(4) 0.1741(2) 0.0423(15) Uani 1 1 d D B .
C35 C 0.8756(3) 0.7263(4) 0.2052(2) 0.0412(14) Uani 1 1 d . . .
H35 H 0.8728 0.7087 0.2385 0.049 Uiso 1 1 calc R . .
C36 C 0.9298(3) 0.8004(4) 0.1914(2) 0.0331(13) Uani 1 1 d . . .
C41 C 0.8682(3) 0.8090(4) 0.0547(2) 0.0444(15) Uani 1 1 d D . .
C42A C 0.9326(10) 0.8708(16) 0.0313(6) 0.060(9) Uani 0.40 1 d PD A 1
H42A H 0.9405 0.9342 0.0494 0.090 Uiso 0.40 1 calc PR A 1
H42B H 0.9182 0.8870 -0.0021 0.090 Uiso 0.40 1 calc PR A 1
H42C H 0.9809 0.8309 0.0314 0.090 Uiso 0.40 1 calc PR A 1
C43A C 0.7925(8) 0.8709(19) 0.0489(8) 0.16(2) Uani 0.40 1 d PD A 1
H43A H 0.7493 0.8334 0.0636 0.244 Uiso 0.40 1 calc PR A 1
H43B H 0.7819 0.8814 0.0144 0.244 Uiso 0.40 1 calc PR A 1
H43C H 0.7983 0.9372 0.0649 0.244 Uiso 0.40 1 calc PR A 1
C44A C 0.8576(16) 0.7130(13) 0.0237(6) 0.25(3) Uani 0.40 1 d PD A 1
H44A H 0.8987 0.6637 0.0314 0.373 Uiso 0.40 1 calc PR A 1
H44B H 0.8608 0.7315 -0.0106 0.373 Uiso 0.40 1 calc PR A 1
H44C H 0.8067 0.6825 0.0304 0.373 Uiso 0.40 1 calc PR A 1
C42B C 0.9143(7) 0.8973(11) 0.0341(5) 0.057(5) Uani 0.60 1 d PD A 2
H42D H 0.8992 0.9607 0.0505 0.086 Uiso 0.60 1 calc PR A 2
H42E H 0.9037 0.9035 -0.0006 0.086 Uiso 0.60 1 calc PR A 2
H42F H 0.9700 0.8851 0.0391 0.086 Uiso 0.60 1 calc PR A 2
C43B C 0.7816(6) 0.8364(14) 0.0487(5) 0.124(10) Uani 0.60 1 d PD A 2
H43D H 0.7498 0.7752 0.0536 0.186 Uiso 0.60 1 calc PR A 2
H43E H 0.7728 0.8631 0.0160 0.186 Uiso 0.60 1 calc PR A 2
H43F H 0.7672 0.8884 0.0725 0.186 Uiso 0.60 1 calc PR A 2
C44B C 0.8857(10) 0.7164(8) 0.0226(4) 0.094(6) Uani 0.60 1 d PD A 2
H44D H 0.9417 0.7022 0.0233 0.142 Uiso 0.60 1 calc PR A 2
H44E H 0.8695 0.7309 -0.0106 0.142 Uiso 0.60 1 calc PR A 2
H44F H 0.8572 0.6568 0.0348 0.142 Uiso 0.60 1 calc PR A 2
C51 C 0.7720(3) 0.5912(5) 0.1902(2) 0.066(2) Uani 1 1 d D . .
C52A C 0.8101(8) 0.4901(7) 0.1753(6) 0.083(7) Uani 0.65 1 d PD B 1
H52A H 0.8208 0.4910 0.1405 0.125 Uiso 0.65 1 calc PR B 1
H52B H 0.7749 0.4335 0.1828 0.125 Uiso 0.65 1 calc PR B 1
H52C H 0.8590 0.4813 0.1930 0.125 Uiso 0.65 1 calc PR B 1
C53A C 0.6932(5) 0.6012(11) 0.1640(6) 0.110(8) Uani 0.65 1 d PD B 1
H53A H 0.6707 0.6685 0.1708 0.165 Uiso 0.65 1 calc PR B 1
H53B H 0.6578 0.5479 0.1755 0.165 Uiso 0.65 1 calc PR B 1
H53C H 0.7011 0.5937 0.1291 0.165 Uiso 0.65 1 calc PR B 1
C54A C 0.7598(9) 0.5907(12) 0.2449(3) 0.111(8) Uani 0.65 1 d PD B 1
H54A H 0.8103 0.5851 0.2611 0.167 Uiso 0.65 1 calc PR B 1
H54B H 0.7271 0.5324 0.2539 0.167 Uiso 0.65 1 calc PR B 1
H54C H 0.7341 0.6542 0.2547 0.167 Uiso 0.65 1 calc PR B 1
C52B C 0.7939(14) 0.4944(11) 0.1614(9) 0.122(19) Uani 0.35 1 d PD B 2
H52D H 0.7868 0.5071 0.1268 0.183 Uiso 0.35 1 calc PR B 2
H52E H 0.7604 0.4376 0.1715 0.183 Uiso 0.35 1 calc PR B 2
H52F H 0.8484 0.4769 0.1677 0.183 Uiso 0.35 1 calc PR B 2
C53B C 0.6875(7) 0.6194(16) 0.1786(10) 0.103(15) Uani 0.35 1 d PD B 2
H53D H 0.6743 0.6839 0.1946 0.155 Uiso 0.35 1 calc PR B 2
H53E H 0.6528 0.5653 0.1903 0.155 Uiso 0.35 1 calc PR B 2
H53F H 0.6813 0.6269 0.1436 0.155 Uiso 0.35 1 calc PR B 2
C54B C 0.7808(14) 0.5676(19) 0.2439(5) 0.18(3) Uani 0.35 1 d PD B 2
H54D H 0.8340 0.5836 0.2543 0.268 Uiso 0.35 1 calc PR B 2
H54E H 0.7703 0.4950 0.2496 0.268 Uiso 0.35 1 calc PR B 2
H54F H 0.7438 0.6089 0.2625 0.268 Uiso 0.35 1 calc PR B 2
C61 C 0.9763(3) 0.8497(4) 0.2328(2) 0.0433(15) Uani 1 1 d . . .
C62 C 0.9195(4) 0.8757(6) 0.2746(2) 0.076(2) Uani 1 1 d . . .
H62A H 0.8780 0.9202 0.2625 0.114 Uiso 1 1 calc R . .
H62B H 0.9479 0.9108 0.3004 0.114 Uiso 1 1 calc R . .
H62C H 0.8967 0.8126 0.2873 0.114 Uiso 1 1 calc R . .
C63 C 1.0380(4) 0.7739(4) 0.2523(2) 0.063(2) Uani 1 1 d . . .
H63A H 1.0127 0.7092 0.2607 0.094 Uiso 1 1 calc R . .
H63B H 1.0627 0.8028 0.2811 0.094 Uiso 1 1 calc R . .
H63C H 1.0775 0.7618 0.2274 0.094 Uiso 1 1 calc R . .
C64 C 1.0173(3) 0.9512(4) 0.2204(2) 0.0540(18) Uani 1 1 d . . .
H64A H 1.0625 0.9376 0.1998 0.081 Uiso 1 1 calc R . .
H64B H 1.0343 0.9845 0.2503 0.081 Uiso 1 1 calc R . .
H64C H 0.9809 0.9960 0.2032 0.081 Uiso 1 1 calc R . .

loop_
_atom_site_aniso_label
_atom_site_aniso_U_11
_atom_site_aniso_U_22
_atom_site_aniso_U_33
_atom_site_aniso_U_23
_atom_site_aniso_U_13
_atom_site_aniso_U_12
Mo1 0.0270(2) 0.0238(2) 0.0601(3) 0.0064(3) 0.0075(3) 0.0020(2)
C1 0.033(4) 0.033(3) 0.091(6) 0.001(4) -0.007(4) 0.000(3)
O1 0.047(3) 0.047(3) 0.128(5) -0.009(3) -0.032(3) 0.002(2)
C2 0.040(4) 0.040(4) 0.087(6) 0.014(4) 0.011(4) 0.011(3)
O2 0.074(3) 0.075(3) 0.112(4) 0.050(3) 0.032(3) 0.011(3)
C11 0.144(9) 0.029(4) 0.073(7) 0.013(4) -0.043(7) 0.005(5)
C12 0.047(4) 0.032(4) 0.104(7) 0.010(4) 0.019(5) 0.016(3)
C13 0.204(11) 0.018(3) 0.053(5) 0.007(3) -0.038(7) -0.007(5)
C14 0.036(5) 0.025(4) 0.266(16) 0.009(8) -0.021(7) -0.001(3)
C15 0.137(9) 0.020(4) 0.166(12) 0.003(5) 0.117(9) -0.003(5)
P3 0.0240(7) 0.0230(7) 0.0519(10) 0.0034(7) 0.0015(7) -0.0002(6)
O3 0.0253(18) 0.0214(17) 0.059(3) 0.0061(19) 0.003(2) -0.0002(14)
O4 0.025(2) 0.038(2) 0.151(5) 0.011(3) -0.019(3) -0.0025(18)
C71 0.038(3) 0.029(3) 0.036(3) 0.000(3) 0.009(3) 0.005(2)
C72 0.037(4) 0.030(3) 0.095(6) 0.008(3) 0.009(4) 0.004(3)
C73 0.059(5) 0.042(4) 0.122(7) 0.017(4) 0.001(5) 0.010(3)
C74 0.082(5) 0.025(3) 0.079(5) 0.010(4) 0.009(4) 0.012(3)
C75 0.077(5) 0.026(3) 0.066(5) -0.005(3) -0.002(4) -0.003(3)
C76 0.054(3) 0.029(3) 0.045(4) 0.001(3) -0.004(3) -0.002(3)
C77 0.040(3) 0.023(3) 0.061(4) -0.003(3) 0.007(3) -0.006(2)
C31 0.016(3) 0.026(3) 0.040(4) 0.002(3) 0.003(3) -0.002(2)
C32 0.021(3) 0.043(3) 0.036(3) 0.000(3) 0.003(3) 0.000(2)
C33 0.026(3) 0.061(4) 0.039(4) 0.005(3) -0.003(3) -0.016(3)
C34 0.020(3) 0.052(4) 0.054(4) 0.007(3) 0.004(3) -0.010(3)
C35 0.031(3) 0.057(4) 0.035(3) 0.015(3) -0.001(3) -0.005(3)
C36 0.024(3) 0.036(3) 0.040(4) 0.001(3) -0.003(3) 0.005(2)
C41 0.046(4) 0.057(4) 0.030(3) 0.001(3) -0.005(3) -0.006(3)
C42A 0.046(13) 0.11(2) 0.021(12) 0.029(13) -0.019(10) -0.009(14)
C43A 0.009(11) 0.27(4) 0.21(4) 0.20(4) 0.021(15) 0.036(17)
C44A 0.44(7) 0.26(5) 0.04(2) -0.08(3) 0.08(3) -0.26(5)
C42B 0.043(8) 0.064(9) 0.065(12) 0.040(8) -0.009(7) 0.015(7)
C43B 0.059(12) 0.27(3) 0.046(12) 0.092(15) -0.027(9) -0.005(13)
C44B 0.166(16) 0.069(11) 0.048(13) 0.005(10) 0.004(11) -0.006(10)
C51 0.049(4) 0.074(5) 0.075(6) 0.035(5) -0.005(4) -0.029(4)
C52A 0.065(10) 0.059(11) 0.125(15) 0.046(10) -0.056(11) -0.032(8)
C53A 0.033(10) 0.171(19) 0.126(14) 0.066(14) -0.018(9) -0.065(10)
C54A 0.086(12) 0.166(18) 0.081(16) 0.008(12) 0.016(10) -0.076(11)
C52B 0.09(3) 0.11(3) 0.17(4) 0.04(3) -0.04(3) -0.06(2)
C53B 0.039(19) 0.10(2) 0.17(4) 0.09(2) 0.018(19) 0.017(16)
C54B 0.10(3) 0.30(6) 0.14(4) 0.21(4) -0.05(2) -0.11(3)
C61 0.039(3) 0.052(4) 0.039(4) -0.007(3) -0.010(3) 0.005(3)
C62 0.084(5) 0.098(6) 0.047(4) -0.011(4) -0.004(4) 0.018(5)
C63 0.066(5) 0.055(4) 0.068(5) -0.002(4) -0.037(4) 0.010(4)
C64 0.064(4) 0.038(3) 0.059(5) -0.014(3) -0.019(4) -0.002(3)

loop_
_atom_type_symbol
_atom_type_description
_atom_type_scat_dispersion_real
_atom_type_scat_dispersion_imag
_atom_type_scat_source
C C 0.0033 0.0016 'International Tables Vol C Tables 4.2.6.8 and 6.1.1.4'
H H 0.0000 0.0000 'International Tables Vol C Tables 4.2.6.8 and 6.1.1.4'
O O 0.0106 0.0060 'International Tables Vol C Tables 4.2.6.8 and 6.1.1.4'
P P 0.1023 0.0942 'International Tables Vol C Tables 4.2.6.8 and 6.1.1.4'
Mo Mo -1.6832 0.6857 'International Tables Vol C Tables 4.2.6.8 and 6.1.1.4'

loop_
_geom_angle_atom_site_label_1
_geom_angle_atom_site_label_2
_geom_angle_atom_site_label_3
_geom_angle
C2 Mo1 C1 83.1(3)
C2 Mo1 P3 91.97(17)
C1 Mo1 P3 95.25(17)
C2 Mo1 C13 99.4(3)
C1 Mo1 C13 142.5(4)
P3 Mo1 C13 121.9(3)
C2 Mo1 C14 128.9(5)
C1 Mo1 C14 145.4(4)
P3 Mo1 C14 96.3(2)
C13 Mo1 C14 36.0(3)
C2 Mo1 C15 155.9(3)
C1 Mo1 C15 111.9(4)
P3 Mo1 C15 104.7(3)
C13 Mo1 C15 57.1(3)
C14 Mo1 C15 33.6(3)
C2 Mo1 C12 103.3(3)
C1 Mo1 C12 107.9(3)
P3 Mo1 C12 153.46(18)
C13 Mo1 C12 34.8(3)
C14 Mo1 C12 57.3(3)
C15 Mo1 C12 55.0(3)
C2 Mo1 C11 132.4(4)
C1 Mo1 C11 94.6(3)
P3 Mo1 C11 135.4(3)
C13 Mo1 C11 56.1(3)
C14 Mo1 C11 55.4(3)
C15 Mo1 C11 32.4(3)
C12 Mo1 C11 32.5(2)
O1 C1 Mo1 177.8(6)
O2 C2 Mo1 179.4(6)
C15 C11 C12 111.1(9)
C15 C11 Mo1 73.2(5)
C12 C11 Mo1 73.7(4)
C11 C12 C13 108.1(7)
C11 C12 Mo1 73.8(4)
C13 C12 Mo1 71.4(3)
C12 C13 C14 104.5(7)
C12 C13 Mo1 73.8(4)
C14 C13 Mo1 72.1(4)
C15 C14 C13 106.3(7)
C15 C14 Mo1 73.8(5)
C13 C14 Mo1 71.9(4)
C11 C15 C14 109.9(10)
C11 C15 Mo1 74.4(5)
C14 C15 Mo1 72.6(5)
O3 P3 C31 100.67(19)
O3 P3 Mo1 135.63(13)
C31 P3 Mo1 123.50(16)
C77 O3 P3 125.5(3)
C72 C71 C76 119.0(5)
C72 C71 C77 123.4(5)
C76 C71 C77 117.5(5)
C73 C72 C71 120.3(5)
C72 C73 C74 120.2(6)
C73 C74 C75 120.0(5)
C76 C75 C74 119.7(6)
C75 C76 C71 120.7(6)
O4 C77 O3 121.8(5)
O4 C77 C71 126.0(5)
O3 C77 C71 112.1(5)
C32 C31 C36 120.8(4)
C32 C31 P3 119.1(4)
C36 C31 P3 117.0(4)
C33 C32 C31 117.4(5)
C33 C32 C41 113.4(5)
C31 C32 C41 129.1(4)
C32 C33 C34 122.6(5)
C35 C34 C33 117.4(5)
C35 C34 C51 122.6(5)
C33 C34 C51 120.0(5)
C34 C35 C36 124.1(5)
C35 C36 C31 116.9(5)
C35 C36 C61 115.6(5)
C31 C36 C61 127.5(5)
C42B C41 C42A 18.1(13)
C42B C41 C44A 118.5(14)
C42A C41 C44A 106.5(8)
C42B C41 C44B 106.5(7)
C42A C41 C44B 91.8(14)
C44A C41 C44B 18.2(14)
C42B C41 C32 117.7(7)
C42A C41 C32 115.4(8)
C44A C41 C32 111.3(9)
C44B C41 C32 110.0(6)
C42B C41 C43B 106.7(7)
C42A C41 C43B 122.3(12)
C44A C41 C43B 90.9(14)
C44B C41 C43B 108.2(7)
C32 C41 C43B 107.5(6)
C42B C41 C43A 90.1(13)
C42A C41 C43A 106.9(7)
C44A C41 C43A 105.8(8)
C44B C41 C43A 121.4(13)
C32 C41 C43A 110.3(8)
C43B C41 C43A 18.3(14)
C54B C51 C54A 17.8(14)
C54B C51 C53B 110.2(8)
C54A C51 C53B 94.4(14)
C54B C51 C52A 92.5(14)
C54A C51 C52A 108.7(7)
C53B C51 C52A 123.8(13)
C54B C51 C34 111.7(9)
C54A C51 C34 111.9(7)
C53B C51 C34 110.0(8)
C52A C51 C34 107.4(6)
C54B C51 C53A 124.2(13)
C54A C51 C53A 110.2(7)
C53B C51 C53A 18.0(14)
C52A C51 C53A 108.8(7)
C34 C51 C53A 109.8(6)
C54B C51 C52B 108.1(8)
C54A C51 C52B 122.7(13)
C53B C51 C52B 108.8(8)
C52A C51 C52B 17.8(14)
C34 C51 C52B 107.9(9)
C53A C51 C52B 92.4(14)
C36 C61 C64 115.6(5)
C36 C61 C63 110.3(5)
C64 C61 C63 108.5(5)
C36 C61 C62 108.7(5)
C64 C61 C62 105.2(5)
C63 C61 C62 108.1(5)

loop_
_geom_bond_atom_site_label_1
_geom_bond_atom_site_label_2
_geom_bond_distance
Mo1 C2 1.950(7)
Mo1 C1 1.976(6)
Mo1 P3 2.1957(14)
Mo1 C13 2.313(6)
Mo1 C14 2.316(7)
Mo1 C15 2.331(8)
Mo1 C12 2.345(6)
Mo1 C11 2.345(6)
C1 O1 1.142(6)
C2 O2 1.165(7)
C11 C15 1.303(11)
C11 C12 1.313(10)
C12 C13 1.394(10)
C13 C14 1.430(12)
C14 C15 1.341(13)
P3 O3 1.671(3)
P3 C31 1.830(5)
O3 C77 1.378(6)
O4 C77 1.210(6)
C71 C72 1.386(7)
C71 C76 1.391(7)
C71 C77 1.455(7)
C72 C73 1.374(7)
C73 C74 1.381(8)
C74 C75 1.385(8)
C75 C76 1.371(7)
C31 C32 1.412(6)
C31 C36 1.421(7)
C32 C33 1.401(7)
C32 C41 1.537(7)
C33 C34 1.402(8)
C34 C35 1.359(7)
C34 C51 1.540(7)
C35 C36 1.400(7)
C36 C61 1.538(7)
C41 C42B 1.514(9)
C41 C42A 1.517(10)
C41 C44A 1.533(11)
C41 C44B 1.533(9)
C41 C43B 1.539(10)
C41 C43A 1.540(10)
C51 C54B 1.526(11)
C51 C54A 1.528(10)
C51 C53B 1.532(11)
C51 C52A 1.533(10)
C51 C53A 1.541(10)
C51 C52B 1.544(12)
C61 C64 1.542(7)
C61 C63 1.548(7)
C61 C62 1.552(8)
